data_7133174
loop_
_publ_author_name
'Demchuk, Mitchell J.'
'Zurakowski, Joseph A.'
'Drover, Marcus W.'

_publ_section_title
;
 Tridentate &#x3ba;<sup>3</sup>-<i>P</i>,<i>P</i>,<i>C</i> iridium
 complexes: influence of ligand saturation on intramolecular C-H bond
 activation.
;
_journal_issue 59
_journal_name_full 'Chemical communications (Cambridge, England)'
_journal_page_first 7566
_journal_page_last 7569
_journal_paper_doi 10.1039/d4cc01435a
_journal_volume 60
_journal_year 2024
_chemical_formula_moiety 'C25 H47 Ir P2'
_chemical_formula_sum 'C25 H47 Ir P2'
_chemical_formula_weight 601.76
_space_group_crystal_system monoclinic
_space_group_IT_number 14
_space_group_name_Hall '-P 2ybc'
_space_group_name_H-M_alt 'P 1 21/c 1'
_atom_sites_solution_hydrogens geom
_atom_sites_solution_primary dual
_audit_creation_date 2023-10-31
_audit_creation_method
;
Olex2 1.3
(compiled 2020.11.12 svn.r5f609507 for OlexSys, GUI svn.r6408)
;
_audit_update_record
;
2023-11-30 deposited with the CCDC.	2024-06-11 downloaded from the CCDC.
;
_cell_angle_alpha 90
_cell_angle_beta 109.51(3)
_cell_angle_gamma 90
_cell_formula_units_Z 4
_cell_length_a 10.405(9)
_cell_length_b 18.494(13)
_cell_length_c 13.748(10)
_cell_measurement_reflns_used 2511
_cell_measurement_temperature 110.0
_cell_measurement_theta_max 19.90
_cell_measurement_theta_min 3.08
_cell_volume 2494(3)
_computing_cell_refinement 'SAINT V8.38A (Bruker, 2018)'
_computing_data_reduction 'SAINT V8.38A (Bruker, 2018)'
_computing_molecular_graphics 'Olex2 1.3 (Dolomanov et al., 2009)'
_computing_publication_material 'Olex2 1.3 (Dolomanov et al., 2009)'
_computing_structure_refinement 'SHELXL 2018/3 (Sheldrick, 2015)'
_computing_structure_solution 'SHELXT 2018/2 (Sheldrick, 2018)'
_diffrn_ambient_temperature 110.0
_diffrn_measured_fraction_theta_full 0.998
_diffrn_measured_fraction_theta_max 0.996
_diffrn_measurement_device_type 'Bruker APEX-II CCD'
_diffrn_measurement_method '\f and \w scans'
_diffrn_radiation_type MoK\a
_diffrn_radiation_wavelength 0.71073
_diffrn_reflns_av_R_equivalents 0.1374
_diffrn_reflns_av_unetI/netI 0.0633
_diffrn_reflns_Laue_measured_fraction_full 0.998
_diffrn_reflns_Laue_measured_fraction_max 0.996
_diffrn_reflns_limit_h_max 12
_diffrn_reflns_limit_h_min -12
_diffrn_reflns_limit_k_max 22
_diffrn_reflns_limit_k_min -22
_diffrn_reflns_limit_l_max 16
_diffrn_reflns_limit_l_min -16
_diffrn_reflns_number 46093
_diffrn_reflns_point_group_measured_fraction_full 0.998
_diffrn_reflns_point_group_measured_fraction_max 0.996
_diffrn_reflns_theta_full 25.242
_diffrn_reflns_theta_max 25.715
_diffrn_reflns_theta_min 1.919
_diffrn_source_current 30.0
_diffrn_source_power 1.5
_diffrn_source_voltage 50.0
_diffrn_standards_number 0
_exptl_absorpt_coefficient_mu 5.492
_exptl_absorpt_correction_T_max 0.7897
_exptl_absorpt_correction_T_min 0.6132
_exptl_absorpt_correction_type multi-scan
_exptl_absorpt_process_details
;
SADABS-2016/2 (Bruker,2016/2) was used for absorption correction.
wR2(int) was 0.0961 before and 0.0806 after correction.
The Ratio of minimum to maximum transmission is 0.7765.
The \l/2 correction factor is Not present.
;
_exptl_crystal_colour 'clear yellowish yellow'
_exptl_crystal_colour_lustre clear
_exptl_crystal_colour_modifier yellowish
_exptl_crystal_colour_primary yellow
_exptl_crystal_density_diffrn 1.603
_exptl_crystal_description prism
_exptl_crystal_F_000 1216
_exptl_crystal_size_max 0.102
_exptl_crystal_size_mid 0.098
_exptl_crystal_size_min 0.042
_refine_diff_density_max 1.597
_refine_diff_density_min -1.446
_refine_diff_density_rms 0.178
_refine_ls_extinction_method none
_refine_ls_goodness_of_fit_ref 1.034
_refine_ls_hydrogen_treatment constr
_refine_ls_matrix_type full
_refine_ls_number_parameters 262
_refine_ls_number_reflns 4738
_refine_ls_number_restraints 0
_refine_ls_restrained_S_all 1.034
_refine_ls_R_factor_all 0.0658
_refine_ls_R_factor_gt 0.0384
_refine_ls_shift/su_max 0.001
_refine_ls_shift/su_mean 0.000
_refine_ls_structure_factor_coef Fsqd
_refine_ls_weighting_details 'w=1/[\s^2^(Fo^2^)+(0.0428P)^2^+1.3019P] where P=(Fo^2^+2Fc^2^)/3'
_refine_ls_weighting_scheme calc
_refine_ls_wR_factor_gt 0.0812
_refine_ls_wR_factor_ref 0.0914
_reflns_Friedel_coverage 0.000
_reflns_number_gt 3531
_reflns_number_total 4738
_reflns_threshold_expression 'I > 2\s(I)'
_cod_data_source_file d4cc01435a3.cif
_cod_data_source_block b24061_0m
_cod_depositor_comments 'Adding full bibliography for 7133173--7133175.cif.'
_cod_database_code 7133174
_shelx_shelxl_version_number 2018/3
_shelx_space_group_comment
;
The symmetry employed for this shelxl refinement is uniquely defined
by the following loop, which should always be used as a source of
symmetry information in preference to the above space-group names.
They are only intended as comments.
;
_shelx_estimated_absorpt_t_max 0.802
_shelx_estimated_absorpt_t_min 0.604
_olex2_refinement_description
;
1. Fixed Uiso
 At 1.2 times of:
  All C(H) groups, All C(H,H) groups
 At 1.5 times of:
  All C(H,H,H) groups
2.a Ternary CH refined with riding coordinates:
 C10(H10), C6(H6), C5(H5), C4(H4)
2.b Secondary CH2 refined with riding coordinates:
 C13(H13A,H13B), C8(H8A,H8B), C12(H12A,H12B), C7(H7A,H7B), C3(H3A,H3B), C9(H9A,
 H9B), C11(H11A,H11B)
2.c Aromatic/amide H refined with riding coordinates:
 C2(H2), C1(H1)
2.d Idealised Me refined as rotating group:
 C25(H25A,H25B,H25C), C17(H17A,H17B,H17C), C23(H23A,H23B,H23C), C24(H24A,H24B,
 H24C), C19(H19A,H19B,H19C), C20(H20A,H20B,H20C), C21(H21A,H21B,H21C), C15(H15B,
 H15A,H15C), C16(H16A,H16B,H16C)
;
_olex2_submission_special_instructions 'No special instructions were received'

loop_
_space_group_symop_operation_xyz
'x, y, z'
'-x, y+1/2, -z+1/2'
'-x, -y, -z'
'x, -y-1/2, z-1/2'

loop_
_atom_site_label
_atom_site_type_symbol
_atom_site_fract_x
_atom_site_fract_y
_atom_site_fract_z
_atom_site_U_iso_or_equiv
_atom_site_adp_type
_atom_site_occupancy
_atom_site_site_symmetry_order
_atom_site_calc_flag
_atom_site_refinement_flags_posn
_atom_site_refinement_flags_adp
_atom_site_refinement_flags_occupancy
_atom_site_disorder_assembly
_atom_site_disorder_group
Ir1 Ir 0.36462(3) 0.40109(2) 0.74633(2) 0.01513(9) Uani 1 1 d . . . . .
P2 P 0.58240(18) 0.35911(10) 0.74463(14) 0.0165(4) Uani 1 1 d . . . . .
P1 P 0.28264(17) 0.29356(10) 0.66831(14) 0.0168(4) Uani 1 1 d . . . . .
C13 C 0.5557(7) 0.2660(4) 0.6939(6) 0.0209(16) Uani 1 1 d . . . . .
H13A H 0.622073 0.255569 0.658274 0.025 Uiso 1 1 calc R U . . .
H13B H 0.573090 0.231759 0.752217 0.025 Uiso 1 1 calc R U . . .
C22 C 0.2159(7) 0.2137(4) 0.7211(6) 0.0240(17) Uani 1 1 d . . . . .
C25 C 0.0999(8) 0.2388(4) 0.7570(7) 0.034(2) Uani 1 1 d . . . . .
H25A H 0.134550 0.273885 0.813048 0.050 Uiso 1 1 calc R U . . .
H25B H 0.061366 0.197137 0.781686 0.050 Uiso 1 1 calc R U . . .
H25C H 0.028892 0.261505 0.699209 0.050 Uiso 1 1 calc R U . . .
C10 C 0.1661(7) 0.4328(4) 0.7517(6) 0.0217(16) Uani 1 1 d . . . . .
H10 H 0.098194 0.395454 0.714045 0.026 Uiso 1 1 calc R U . . .
C17 C 0.6547(8) 0.4882(4) 0.6692(6) 0.0255(18) Uani 1 1 d . . . . .
H17A H 0.559744 0.503867 0.652389 0.038 Uiso 1 1 calc R U . . .
H17B H 0.696247 0.513259 0.624375 0.038 Uiso 1 1 calc R U . . .
H17C H 0.705332 0.499774 0.741473 0.038 Uiso 1 1 calc R U . . .
C8 C 0.1947(10) 0.5697(5) 0.7789(8) 0.044(2) Uani 1 1 d . . . . .
H8A H 0.148715 0.616114 0.752897 0.053 Uiso 1 1 calc R U . . .
H8B H 0.197331 0.563999 0.851171 0.053 Uiso 1 1 calc R U . . .
C18 C 0.7269(7) 0.3425(4) 0.8732(6) 0.0230(17) Uani 1 1 d . . . . .
C23 C 0.1632(8) 0.1535(4) 0.6413(6) 0.0307(19) Uani 1 1 d . . . . .
H23A H 0.092557 0.172886 0.580300 0.046 Uiso 1 1 calc R U . . .
H23B H 0.124579 0.114486 0.671198 0.046 Uiso 1 1 calc R U . . .
H23C H 0.238664 0.134472 0.621271 0.046 Uiso 1 1 calc R U . . .
C2 C 0.1910(7) 0.3920(4) 0.5216(6) 0.0229(17) Uani 1 1 d . . . . .
H2 H 0.150508 0.411114 0.454096 0.028 Uiso 1 1 calc R U . . .
C14 C 0.6589(7) 0.4062(4) 0.6527(6) 0.0217(16) Uani 1 1 d . . . . .
C24 C 0.3326(8) 0.1855(4) 0.8145(6) 0.0286(19) Uani 1 1 d . . . . .
H24A H 0.403524 0.164293 0.791096 0.043 Uiso 1 1 calc R U . . .
H24B H 0.297558 0.148572 0.850268 0.043 Uiso 1 1 calc R U . . .
H24C H 0.371338 0.225576 0.861869 0.043 Uiso 1 1 calc R U . . .
C6 C 0.4279(8) 0.5080(4) 0.8117(6) 0.0240(17) Uani 1 1 d . . . . .
H6 H 0.519654 0.519266 0.807055 0.029 Uiso 1 1 calc R U . . .
C19 C 0.8361(7) 0.2891(4) 0.8652(6) 0.0306(19) Uani 1 1 d . . . . .
H19A H 0.792833 0.243136 0.836700 0.046 Uiso 1 1 calc R U . . .
H19B H 0.902848 0.280832 0.933932 0.046 Uiso 1 1 calc R U . . .
H19C H 0.882343 0.309244 0.819774 0.046 Uiso 1 1 calc R U . . .
C1 C 0.2863(7) 0.4298(4) 0.5928(5) 0.0181(15) Uani 1 1 d . . . . .
H1 H 0.320006 0.472551 0.571440 0.022 Uiso 1 1 calc R U . . .
C20 C 0.7963(8) 0.4149(4) 0.9160(6) 0.0277(19) Uani 1 1 d . . . . .
H20A H 0.847584 0.432313 0.872440 0.041 Uiso 1 1 calc R U . . .
H20B H 0.858664 0.407890 0.986633 0.041 Uiso 1 1 calc R U . . .
H20C H 0.726684 0.450611 0.916081 0.041 Uiso 1 1 calc R U . . .
C12 C 0.4110(7) 0.2541(4) 0.6186(5) 0.0200(16) Uani 1 1 d . . . . .
H12A H 0.393893 0.201582 0.607309 0.024 Uiso 1 1 calc R U . . .
H12B H 0.402558 0.276478 0.551299 0.024 Uiso 1 1 calc R U . . .
C21 C 0.6609(8) 0.3094(4) 0.9461(6) 0.0290(18) Uani 1 1 d . . . . .
H21A H 0.587937 0.341152 0.950939 0.043 Uiso 1 1 calc R U . . .
H21B H 0.729618 0.303574 1.014671 0.043 Uiso 1 1 calc R U . . .
H21C H 0.622709 0.261992 0.919788 0.043 Uiso 1 1 calc R U . . .
C7 C 0.3370(9) 0.5733(4) 0.7779(7) 0.036(2) Uani 1 1 d . . . . .
H7A H 0.382536 0.614292 0.822263 0.043 Uiso 1 1 calc R U . . .
H7B H 0.332474 0.585242 0.706633 0.043 Uiso 1 1 calc R U . . .
C3 C 0.1478(7) 0.3196(4) 0.5478(6) 0.0213(16) Uani 1 1 d . . . . .
H3A H 0.141195 0.284182 0.492355 0.026 Uiso 1 1 calc R U . . .
H3B H 0.058298 0.322719 0.558261 0.026 Uiso 1 1 calc R U . . .
C5 C 0.4441(8) 0.4586(4) 0.8961(6) 0.0232(17) Uani 1 1 d . . . . .
H5 H 0.540860 0.447015 0.937265 0.028 Uiso 1 1 calc R U . . .
C15 C 0.8041(7) 0.3831(4) 0.6633(7) 0.030(2) Uani 1 1 d . . . . .
H15B H 0.867011 0.399182 0.730129 0.046 Uiso 1 1 calc R U . . .
H15A H 0.830248 0.404908 0.607686 0.046 Uiso 1 1 calc R U . . .
H15C H 0.807991 0.330272 0.658781 0.046 Uiso 1 1 calc R U . . .
C16 C 0.5680(7) 0.3880(4) 0.5424(5) 0.0224(17) Uani 1 1 d . . . . .
H16A H 0.577206 0.336594 0.528869 0.034 Uiso 1 1 calc R U . . .
H16B H 0.595979 0.417168 0.493336 0.034 Uiso 1 1 calc R U . . .
H16C H 0.472773 0.398713 0.534366 0.034 Uiso 1 1 calc R U . . .
C9 C 0.1080(8) 0.5066(4) 0.7128(7) 0.033(2) Uani 1 1 d . . . . .
H9A H 0.013680 0.509823 0.714209 0.039 Uiso 1 1 calc R U . . .
H9B H 0.104208 0.512314 0.640302 0.039 Uiso 1 1 calc R U . . .
C11 C 0.1965(8) 0.4218(4) 0.8676(6) 0.0290(19) Uani 1 1 d . . . . .
H11A H 0.168336 0.464581 0.898747 0.035 Uiso 1 1 calc R U . . .
H11B H 0.148157 0.378695 0.880650 0.035 Uiso 1 1 calc R U . . .
C4 C 0.3487(8) 0.4113(4) 0.9110(6) 0.0275(18) Uani 1 1 d . . . . .
H4 H 0.383586 0.370091 0.959828 0.033 Uiso 1 1 calc R U . . .

loop_
_atom_site_aniso_label
_atom_site_aniso_U_11
_atom_site_aniso_U_22
_atom_site_aniso_U_33
_atom_site_aniso_U_23
_atom_site_aniso_U_13
_atom_site_aniso_U_12
Ir1 0.01156(14) 0.01518(14) 0.01877(15) -0.00072(13) 0.00521(10) -0.00046(13)
P2 0.0099(8) 0.0182(10) 0.0211(10) 0.0004(8) 0.0049(7) 0.0014(7)
P1 0.0120(9) 0.0185(10) 0.0185(9) 0.0004(8) 0.0033(7) -0.0007(7)
C13 0.007(3) 0.022(4) 0.029(4) -0.003(3) 0.001(3) 0.001(3)
C22 0.024(4) 0.017(4) 0.030(4) 0.000(3) 0.008(3) -0.001(3)
C25 0.032(5) 0.028(4) 0.055(6) 0.006(4) 0.034(4) -0.005(4)
C10 0.013(4) 0.024(4) 0.032(4) -0.007(3) 0.012(3) -0.002(3)
C17 0.023(4) 0.021(4) 0.030(5) 0.001(3) 0.007(3) -0.009(3)
C8 0.042(5) 0.029(5) 0.069(7) 0.002(5) 0.028(5) 0.011(4)
C18 0.011(3) 0.034(5) 0.019(4) 0.001(3) -0.002(3) 0.004(3)
C23 0.027(4) 0.023(4) 0.032(5) -0.001(4) -0.003(4) -0.004(3)
C2 0.011(3) 0.031(4) 0.025(4) 0.009(3) 0.004(3) 0.014(3)
C14 0.016(4) 0.025(4) 0.024(4) -0.002(3) 0.007(3) -0.003(3)
C24 0.023(4) 0.032(5) 0.027(4) 0.004(3) 0.003(3) -0.007(3)
C6 0.024(4) 0.019(4) 0.033(5) -0.007(3) 0.015(3) -0.005(3)
C19 0.012(4) 0.037(5) 0.036(5) 0.008(4) 0.000(3) 0.010(3)
C1 0.016(4) 0.016(4) 0.024(4) 0.006(3) 0.008(3) 0.006(3)
C20 0.017(4) 0.030(5) 0.028(4) 0.000(3) -0.005(3) -0.003(3)
C12 0.024(4) 0.017(4) 0.020(4) -0.004(3) 0.008(3) -0.002(3)
C21 0.025(4) 0.031(5) 0.027(4) 0.003(4) 0.003(3) 0.004(3)
C7 0.040(5) 0.017(4) 0.046(6) -0.003(4) 0.008(4) 0.000(4)
C3 0.011(3) 0.028(4) 0.022(4) -0.001(3) 0.000(3) -0.005(3)
C5 0.022(4) 0.025(4) 0.025(4) -0.010(3) 0.012(3) -0.002(3)
C15 0.016(4) 0.026(5) 0.047(5) 0.002(4) 0.008(4) -0.003(3)
C16 0.024(4) 0.027(4) 0.022(4) 0.005(3) 0.014(3) -0.001(3)
C9 0.017(4) 0.031(5) 0.051(6) 0.000(4) 0.014(4) 0.005(4)
C11 0.026(4) 0.029(5) 0.038(5) -0.008(4) 0.019(4) -0.005(3)
C4 0.030(4) 0.024(4) 0.029(4) -0.007(3) 0.011(4) -0.004(3)

loop_
_atom_type_symbol
_atom_type_description
_atom_type_scat_dispersion_real
_atom_type_scat_dispersion_imag
_atom_type_scat_source
C C 0.0033 0.0016 'International Tables Vol C Tables 4.2.6.8 and 6.1.1.4'
H H 0.0000 0.0000 'International Tables Vol C Tables 4.2.6.8 and 6.1.1.4'
Ir Ir -1.4442 7.9887 'International Tables Vol C Tables 4.2.6.8 and 6.1.1.4'
P P 0.1023 0.0942 'International Tables Vol C Tables 4.2.6.8 and 6.1.1.4'

loop_
_geom_angle_atom_site_label_1
_geom_angle_atom_site_label_2
_geom_angle_atom_site_label_3
_geom_angle
_geom_angle_site_symmetry_1
_geom_angle_site_symmetry_3
_geom_angle_publ_flag
P1 Ir1 P2 85.39(7) . . ?
P1 Ir1 C4 112.94(19) . . ?
C10 Ir1 P2 176.6(2) . . ?
C10 Ir1 P1 92.3(2) . . ?
C10 Ir1 C6 84.3(3) . . ?
C10 Ir1 C5 84.4(3) . . ?
C10 Ir1 C4 64.4(3) . . ?
C6 Ir1 P2 98.1(2) . . ?
C6 Ir1 P1 175.2(2) . . ?
C6 Ir1 C5 38.3(3) . . ?
C6 Ir1 C4 68.7(3) . . ?
C1 Ir1 P2 97.2(2) . . ?
C1 Ir1 P1 77.6(2) . . ?
C1 Ir1 C10 84.8(3) . . ?
C1 Ir1 C6 98.6(3) . . ?
C1 Ir1 C5 136.4(3) . . ?
C1 Ir1 C4 147.2(3) . . ?
C5 Ir1 P2 96.0(2) . . ?
C5 Ir1 P1 144.9(2) . . ?
C5 Ir1 C4 35.4(3) . . ?
C4 Ir1 P2 114.1(2) . . ?
C13 P2 Ir1 106.4(2) . . ?
C13 P2 C18 99.8(3) . . ?
C13 P2 C14 102.6(3) . . ?
C18 P2 Ir1 119.5(2) . . ?
C14 P2 Ir1 117.5(2) . . ?
C14 P2 C18 108.1(3) . . ?
C22 P1 Ir1 129.1(2) . . ?
C12 P1 Ir1 108.4(2) . . ?
C12 P1 C22 103.9(3) . . ?
C3 P1 Ir1 104.3(2) . . ?
C3 P1 C22 106.5(3) . . ?
C3 P1 C12 101.5(3) . . ?
P2 C13 H13A 109.1 . . ?
P2 C13 H13B 109.1 . . ?
H13A C13 H13B 107.9 . . ?
C12 C13 P2 112.3(5) . . ?
C12 C13 H13A 109.1 . . ?
C12 C13 H13B 109.1 . . ?
C25 C22 P1 108.8(5) . . ?
C25 C22 C23 108.7(7) . . ?
C25 C22 C24 109.0(7) . . ?
C23 C22 P1 112.7(5) . . ?
C23 C22 C24 110.3(6) . . ?
C24 C22 P1 107.4(5) . . ?
C22 C25 H25A 109.5 . . ?
C22 C25 H25B 109.5 . . ?
C22 C25 H25C 109.5 . . ?
H25A C25 H25B 109.5 . . ?
H25A C25 H25C 109.5 . . ?
H25B C25 H25C 109.5 . . ?
Ir1 C10 H10 108.1 . . ?
C9 C10 Ir1 120.2(5) . . ?
C9 C10 H10 108.1 . . ?
C9 C10 C11 114.0(6) . . ?
C11 C10 Ir1 97.5(5) . . ?
C11 C10 H10 108.1 . . ?
H17A C17 H17B 109.5 . . ?
H17A C17 H17C 109.5 . . ?
H17B C17 H17C 109.5 . . ?
C14 C17 H17A 109.5 . . ?
C14 C17 H17B 109.5 . . ?
C14 C17 H17C 109.5 . . ?
H8A C8 H8B 107.6 . . ?
C7 C8 H8A 108.7 . . ?
C7 C8 H8B 108.7 . . ?
C7 C8 C9 114.2(7) . . ?
C9 C8 H8A 108.7 . . ?
C9 C8 H8B 108.7 . . ?
C19 C18 P2 114.0(5) . . ?
C19 C18 C20 108.8(6) . . ?
C20 C18 P2 109.5(5) . . ?
C21 C18 P2 106.5(5) . . ?
C21 C18 C19 107.2(6) . . ?
C21 C18 C20 110.8(6) . . ?
C22 C23 H23A 109.5 . . ?
C22 C23 H23B 109.5 . . ?
C22 C23 H23C 109.5 . . ?
H23A C23 H23B 109.5 . . ?
H23A C23 H23C 109.5 . . ?
H23B C23 H23C 109.5 . . ?
C1 C2 H2 119.9 . . ?
C1 C2 C3 120.2(7) . . ?
C3 C2 H2 119.9 . . ?
C17 C14 P2 108.2(5) . . ?
C15 C14 P2 115.2(5) . . ?
C15 C14 C17 109.8(6) . . ?
C15 C14 C16 107.2(6) . . ?
C16 C14 P2 107.4(5) . . ?
C16 C14 C17 108.9(6) . . ?
C22 C24 H24A 109.5 . . ?
C22 C24 H24B 109.5 . . ?
C22 C24 H24C 109.5 . . ?
H24A C24 H24B 109.5 . . ?
H24A C24 H24C 109.5 . . ?
H24B C24 H24C 109.5 . . ?
Ir1 C6 H6 109.1 . . ?
C7 C6 Ir1 121.8(5) . . ?
C7 C6 H6 109.1 . . ?
C5 C6 Ir1 72.3(4) . . ?
C5 C6 H6 109.1 . . ?
C5 C6 C7 130.4(7) . . ?
C18 C19 H19A 109.5 . . ?
C18 C19 H19B 109.5 . . ?
C18 C19 H19C 109.5 . . ?
H19A C19 H19B 109.5 . . ?
H19A C19 H19C 109.5 . . ?
H19B C19 H19C 109.5 . . ?
Ir1 C1 H1 118.0 . . ?
C2 C1 Ir1 123.9(6) . . ?
C2 C1 H1 118.0 . . ?
C18 C20 H20A 109.5 . . ?
C18 C20 H20B 109.5 . . ?
C18 C20 H20C 109.5 . . ?
H20A C20 H20B 109.5 . . ?
H20A C20 H20C 109.5 . . ?
H20B C20 H20C 109.5 . . ?
P1 C12 H12A 109.4 . . ?
P1 C12 H12B 109.4 . . ?
C13 C12 P1 111.3(5) . . ?
C13 C12 H12A 109.4 . . ?
C13 C12 H12B 109.4 . . ?
H12A C12 H12B 108.0 . . ?
C18 C21 H21A 109.5 . . ?
C18 C21 H21B 109.5 . . ?
C18 C21 H21C 109.5 . . ?
H21A C21 H21B 109.5 . . ?
H21A C21 H21C 109.5 . . ?
H21B C21 H21C 109.5 . . ?
C8 C7 C6 119.0(7) . . ?
C8 C7 H7A 107.6 . . ?
C8 C7 H7B 107.6 . . ?
C6 C7 H7A 107.6 . . ?
C6 C7 H7B 107.6 . . ?
H7A C7 H7B 107.0 . . ?
P1 C3 H3A 110.8 . . ?
P1 C3 H3B 110.8 . . ?
C2 C3 P1 104.5(5) . . ?
C2 C3 H3A 110.8 . . ?
C2 C3 H3B 110.8 . . ?
H3A C3 H3B 108.9 . . ?
Ir1 C5 H5 114.6 . . ?
C6 C5 Ir1 69.5(4) . . ?
C6 C5 H5 114.6 . . ?
C4 C5 Ir1 76.8(4) . . ?
C4 C5 C6 128.4(7) . . ?
C4 C5 H5 114.6 . . ?
C14 C15 H15B 109.5 . . ?
C14 C15 H15A 109.5 . . ?
C14 C15 H15C 109.5 . . ?
H15B C15 H15A 109.5 . . ?
H15B C15 H15C 109.5 . . ?
H15A C15 H15C 109.5 . . ?
C14 C16 H16A 109.5 . . ?
C14 C16 H16B 109.5 . . ?
C14 C16 H16C 109.5 . . ?
H16A C16 H16B 109.5 . . ?
H16A C16 H16C 109.5 . . ?
H16B C16 H16C 109.5 . . ?
C10 C9 C8 112.4(7) . . ?
C10 C9 H9A 109.1 . . ?
C10 C9 H9B 109.1 . . ?
C8 C9 H9A 109.1 . . ?
C8 C9 H9B 109.1 . . ?
H9A C9 H9B 107.8 . . ?
C10 C11 H11A 110.8 . . ?
C10 C11 H11B 110.8 . . ?
H11A C11 H11B 108.9 . . ?
C4 C11 C10 104.7(6) . . ?
C4 C11 H11A 110.8 . . ?
C4 C11 H11B 110.8 . . ?
Ir1 C4 H4 117.5 . . ?
C5 C4 Ir1 67.7(4) . . ?
C5 C4 C11 124.7(7) . . ?
C5 C4 H4 117.5 . . ?
C11 C4 Ir1 91.8(5) . . ?
C11 C4 H4 117.5 . . ?

loop_
_geom_bond_atom_site_label_1
_geom_bond_atom_site_label_2
_geom_bond_distance
_geom_bond_site_symmetry_2
_geom_bond_publ_flag
Ir1 P2 2.403(3) . ?
Ir1 P1 2.285(2) . ?
Ir1 C10 2.172(7) . ?
Ir1 C6 2.180(7) . ?
Ir1 C1 2.062(7) . ?
Ir1 C5 2.217(7) . ?
Ir1 C4 2.333(8) . ?
P2 C13 1.843(7) . ?
P2 C18 1.925(7) . ?
P2 C14 1.914(8) . ?
P1 C22 1.878(8) . ?
P1 C12 1.842(7) . ?
P1 C3 1.842(7) . ?
C13 H13A 0.9900 . ?
C13 H13B 0.9900 . ?
C13 C12 1.532(9) . ?
C22 C25 1.521(10) . ?
C22 C23 1.531(10) . ?
C22 C24 1.534(10) . ?
C25 H25A 0.9800 . ?
C25 H25B 0.9800 . ?
C25 H25C 0.9800 . ?
C10 H10 1.0000 . ?
C10 C9 1.516(11) . ?
C10 C11 1.531(11) . ?
C17 H17A 0.9800 . ?
C17 H17B 0.9800 . ?
C17 H17C 0.9800 . ?
C17 C14 1.536(10) . ?
C8 H8A 0.9900 . ?
C8 H8B 0.9900 . ?
C8 C7 1.486(12) . ?
C8 C9 1.566(12) . ?
C18 C19 1.538(10) . ?
C18 C20 1.542(10) . ?
C18 C21 1.520(10) . ?
C23 H23A 0.9800 . ?
C23 H23B 0.9800 . ?
C23 H23C 0.9800 . ?
C2 H2 0.9500 . ?
C2 C1 1.335(10) . ?
C2 C3 1.494(10) . ?
C14 C15 1.530(10) . ?
C14 C16 1.533(10) . ?
C24 H24A 0.9800 . ?
C24 H24B 0.9800 . ?
C24 H24C 0.9800 . ?
C6 H6 1.0000 . ?
C6 C7 1.509(11) . ?
C6 C5 1.441(11) . ?
C19 H19A 0.9800 . ?
C19 H19B 0.9800 . ?
C19 H19C 0.9800 . ?
C1 H1 0.9500 . ?
C20 H20A 0.9800 . ?
C20 H20B 0.9800 . ?
C20 H20C 0.9800 . ?
C12 H12A 0.9900 . ?
C12 H12B 0.9900 . ?
C21 H21A 0.9800 . ?
C21 H21B 0.9800 . ?
C21 H21C 0.9800 . ?
C7 H7A 0.9900 . ?
C7 H7B 0.9900 . ?
C3 H3A 0.9900 . ?
C3 H3B 0.9900 . ?
C5 H5 1.0000 . ?
C5 C4 1.388(10) . ?
C15 H15B 0.9800 . ?
C15 H15A 0.9800 . ?
C15 H15C 0.9800 . ?
C16 H16A 0.9800 . ?
C16 H16B 0.9800 . ?
C16 H16C 0.9800 . ?
C9 H9A 0.9900 . ?
C9 H9B 0.9900 . ?
C11 H11A 0.9900 . ?
C11 H11B 0.9900 . ?
C11 C4 1.507(11) . ?
C4 H4 1.0000 . ?

loop_
_geom_torsion_atom_site_label_1
_geom_torsion_atom_site_label_2
_geom_torsion_atom_site_label_3
_geom_torsion_atom_site_label_4
_geom_torsion
_geom_torsion_site_symmetry_1
_geom_torsion_site_symmetry_2
_geom_torsion_site_symmetry_3
_geom_torsion_site_symmetry_4
_geom_torsion_publ_flag
Ir1 P2 C13 C12 29.6(6) . . . . ?
Ir1 P1 C22 C25 56.2(6) . . . . ?
Ir1 P1 C22 C23 176.9(4) . . . . ?
Ir1 P1 C22 C24 -61.5(6) . . . . ?
Ir1 P1 C12 C13 39.1(5) . . . . ?
Ir1 P1 C3 C2 28.5(5) . . . . ?
Ir1 C10 C9 C8 -64.7(8) . . . . ?
Ir1 C10 C11 C4 11.4(6) . . . . ?
Ir1 C6 C7 C8 52.1(11) . . . . ?
Ir1 C6 C5 C4 -52.6(7) . . . . ?
Ir1 C5 C4 C11 -76.0(7) . . . . ?
P2 C13 C12 P1 -44.8(7) . . . . ?
C22 P1 C12 C13 -101.0(5) . . . . ?
C22 P1 C3 C2 167.6(5) . . . . ?
C10 C11 C4 Ir1 -10.5(6) . . . . ?
C10 C11 C4 C5 53.5(9) . . . . ?
C18 P2 C13 C12 154.5(5) . . . . ?
C14 P2 C13 C12 -94.3(6) . . . . ?
C6 C5 C4 Ir1 49.8(7) . . . . ?
C6 C5 C4 C11 -26.2(12) . . . . ?
C1 C2 C3 P1 -16.0(8) . . . . ?
C12 P1 C22 C25 -175.4(5) . . . . ?
C12 P1 C22 C23 -54.8(6) . . . . ?
C12 P1 C22 C24 66.8(6) . . . . ?
C12 P1 C3 C2 -84.1(5) . . . . ?
C7 C8 C9 C10 62.2(10) . . . . ?
C7 C6 C5 Ir1 117.0(8) . . . . ?
C7 C6 C5 C4 64.4(12) . . . . ?
C3 P1 C22 C25 -68.8(6) . . . . ?
C3 P1 C22 C23 51.8(6) . . . . ?
C3 P1 C22 C24 173.4(5) . . . . ?
C3 P1 C12 C13 148.6(5) . . . . ?
C3 C2 C1 Ir1 -8.1(10) . . . . ?
C5 C6 C7 C8 -41.1(13) . . . . ?
C9 C10 C11 C4 -116.5(7) . . . . ?
C9 C8 C7 C6 -56.9(12) . . . . ?
C11 C10 C9 C8 50.4(9) . . . . ?
